data_4122027
loop_
_publ_author_name
'Chu, Terry'
'Korobkov, Ilia'
'Nikonov, Georgii I.'

_publ_section_title
;
 Oxidative Addition of \s Bonds to an Al(I) Center.
;
_journal_issue 25
_journal_name_full 'Journal of the American Chemical Society'
_journal_page_first 9195
_journal_page_last 9202
_journal_paper_doi 10.1021/ja5038337
_journal_volume 136
_journal_year 2014
_chemical_formula_sum 'C39 H57 Al N2'
_chemical_formula_weight 580.84
_chemical_name_systematic
; 
 ? 
;
_space_group_crystal_system orthorhombic
_space_group_IT_number 72
_space_group_name_Hall '-I 2 2c'
_space_group_name_H-M_alt 'I b a m'
_symmetry_space_group_name_Hall '-I 2 2c'
_symmetry_space_group_name_H-M 'I b a m'
_atom_sites_solution_hydrogens mixed
_audit_creation_method SHELXL-2013
_cell_angle_alpha 90
_cell_angle_beta 90
_cell_angle_gamma 90
_cell_formula_units_Z 8
_cell_length_a 16.3923(4)
_cell_length_b 19.8520(6)
_cell_length_c 21.4153(6)
_cell_measurement_reflns_used 9924
_cell_measurement_temperature 200(2)
_cell_measurement_theta_max 28.18
_cell_measurement_theta_min 2.48
_cell_volume 6969.0(3)
_computing_cell_refinement 'APEX II, Bruker (2009)'
_computing_data_collection 'APEX II, Bruker (2009)'
_computing_data_reduction 'XPREP, Bruker (2009)'
_computing_molecular_graphics 'SHELXTL, Bruker (2004)'
_computing_publication_material 'SHELXTL, Bruker (2004)'
_computing_structure_refinement 'SHELXL-2013 (Sheldrick, 2013)'
_computing_structure_solution 'SHELXS-03 (Sheldrick, 2003)'
_diffrn_ambient_temperature 200(2)
_diffrn_measured_fraction_theta_full 0.986
_diffrn_measured_fraction_theta_max 0.989
_diffrn_measurement_device_type 'Bruker APEX-II CCD'
_diffrn_measurement_method '\f and \w scans'
_diffrn_radiation_type MoK\a
_diffrn_radiation_wavelength 0.71073
_diffrn_reflns_av_R_equivalents 0.0484
_diffrn_reflns_av_unetI/netI 0.0242
_diffrn_reflns_Laue_measured_fraction_full 0.986
_diffrn_reflns_Laue_measured_fraction_max 0.989
_diffrn_reflns_limit_h_max 21
_diffrn_reflns_limit_h_min -21
_diffrn_reflns_limit_k_max 23
_diffrn_reflns_limit_k_min -26
_diffrn_reflns_limit_l_max 27
_diffrn_reflns_limit_l_min -28
_diffrn_reflns_number 47185
_diffrn_reflns_point_group_measured_fraction_full 0.986
_diffrn_reflns_point_group_measured_fraction_max 0.989
_diffrn_reflns_theta_full 25.242
_diffrn_reflns_theta_max 28.320
_diffrn_reflns_theta_min 1.611
_exptl_absorpt_coefficient_mu 0.086
_exptl_absorpt_correction_T_max 0.7457
_exptl_absorpt_correction_T_min 0.6651
_exptl_absorpt_correction_type multi-scan
_exptl_absorpt_process_details 'SADABS, Bruker (2003)'
_exptl_crystal_colour colourless
_exptl_crystal_density_diffrn 1.107
_exptl_crystal_density_meas ?
_exptl_crystal_description block
_exptl_crystal_F_000 2544
_exptl_crystal_size_max 0.230
_exptl_crystal_size_mid 0.190
_exptl_crystal_size_min 0.160
_refine_diff_density_max 0.435
_refine_diff_density_min -0.284
_refine_diff_density_rms 0.055
_refine_ls_extinction_method none
_refine_ls_goodness_of_fit_ref 1.038
_refine_ls_hydrogen_treatment mixed
_refine_ls_matrix_type full
_refine_ls_number_parameters 200
_refine_ls_number_reflns 4420
_refine_ls_number_restraints 0
_refine_ls_restrained_S_all 1.038
_refine_ls_R_factor_all 0.0652
_refine_ls_R_factor_gt 0.0453
_refine_ls_shift/su_max 0.000
_refine_ls_shift/su_mean 0.000
_refine_ls_structure_factor_coef Fsqd
_refine_ls_weighting_details 'w=1/[\s^2^(Fo^2^)+(0.0698P)^2^+4.3134P] where P=(Fo^2^+2Fc^2^)/3'
_refine_ls_weighting_scheme calc
_refine_ls_wR_factor_gt 0.1171
_refine_ls_wR_factor_ref 0.1336
_reflns_Friedel_coverage 0.000
_reflns_number_gt 3395
_reflns_number_total 4420
_reflns_threshold_expression 'I > 2\s(I)'
_cod_data_source_file ja5038337_si_002.cif
_cod_data_source_block gn013
_cod_depositor_comments
;Adding full bibliography for 4122022--4122029.cif.

The following automatic conversions were performed:

'_exptl_crystal_density_meas' value 'n/a' was changed to '?' - the
value is perceived as not measured.

Automatic conversion script
Id: cif_fix_values 3008 2015-01-20 13:52:24Z robertas 
;
_cod_database_code 4122027
_shelx_space_group_comment
; 
The symmetry employed for this shelxl refinement is uniquely defined 
by the following loop, which should always be used as a source of 
symmetry information in preference to the above space-group names. 
They are only intended as comments. 
;
_shelx_estimated_absorpt_t_min 0.980
_shelx_estimated_absorpt_t_max 0.986
_shelxl_version_number 2013-4

loop_
_space_group_symop_operation_xyz
'x, y, z'
'-x, -y, z'
'-x+1/2, y+1/2, -z'
'x+1/2, -y+1/2, -z'
'x+1/2, y+1/2, z+1/2'
'-x+1/2, -y+1/2, z+1/2'
'-x+1, y+1, -z+1/2'
'x+1, -y+1, -z+1/2'
'-x, -y, -z'
'x, y, -z'
'x-1/2, -y-1/2, z'
'-x-1/2, y-1/2, z'
'-x+1/2, -y+1/2, -z+1/2'
'x+1/2, y+1/2, -z+1/2'
'x, -y, z+1/2'
'-x, y, z+1/2'

loop_
_atom_site_label
_atom_site_type_symbol
_atom_site_fract_x
_atom_site_fract_y
_atom_site_fract_z
_atom_site_U_iso_or_equiv
_atom_site_adp_type
_atom_site_occupancy
_atom_site_site_symmetry_order
_atom_site_calc_flag
_atom_site_refinement_flags_posn
_atom_site_refinement_flags_adp
_atom_site_refinement_flags_occupancy
Al1 Al 0.26542(3) 0.11849(3) 0.0000 0.01930(14) Uani 1 2 d S T P
H1A H 0.3599(17) 0.1167(14) 0.0000 0.049(7) Uiso 1 2 d S . P
N1 N 0.23266(6) 0.18027(5) 0.06654(5) 0.0214(2) Uani 1 1 d . . .
C1 C 0.21462(12) 0.02190(9) 0.0000 0.0261(4) Uani 1 2 d S T P
C2 C 0.26028(9) -0.00433(7) 0.05432(6) 0.0306(3) Uani 1 1 d . . .
C3 C 0.33069(10) -0.03368(7) 0.03358(8) 0.0361(3) Uani 1 1 d . . .
C4 C 0.12212(13) 0.01511(11) 0.0000 0.0386(5) Uani 1 2 d S T P
H4A H 0.1000 0.0345 0.0385 0.058 Uiso 0.5 1 calc R U P
H4B H 0.1072 -0.0326 -0.0025 0.058 Uiso 1 2 calc R U P
H4C H 0.0995 0.0391 -0.0361 0.058 Uiso 0.5 1 calc R U P
C5 C 0.22509(12) -0.00994(9) 0.11891(7) 0.0444(4) Uani 1 1 d . . .
H5A H 0.1743 0.0159 0.1212 0.067 Uiso 1 1 calc R U .
H5B H 0.2642 0.0079 0.1493 0.067 Uiso 1 1 calc R U .
H5C H 0.2139 -0.0573 0.1284 0.067 Uiso 1 1 calc R U .
C6 C 0.39756(12) -0.06403(9) 0.07256(11) 0.0577(5) Uani 1 1 d . . .
H6A H 0.3845 -0.0583 0.1169 0.087 Uiso 1 1 calc R U .
H6B H 0.4493 -0.0414 0.0632 0.087 Uiso 1 1 calc R U .
H6C H 0.4024 -0.1121 0.0630 0.087 Uiso 1 1 calc R U .
C7 C 0.26573(12) 0.27405(10) 0.0000 0.0282(4) Uani 1 2 d S T P
H7A H 0.2900 0.3175 0.0000 0.034 Uiso 1 2 calc R U P
C8 C 0.24979(8) 0.24554(7) 0.05850(6) 0.0245(3) Uani 1 1 d . . .
C9 C 0.25043(10) 0.29383(8) 0.11304(7) 0.0353(3) Uani 1 1 d . . .
H9A H 0.2078 0.2810 0.1428 0.053 Uiso 1 1 calc R U .
H9B H 0.2402 0.3397 0.0980 0.053 Uiso 1 1 calc R U .
H9C H 0.3037 0.2921 0.1337 0.053 Uiso 1 1 calc R U .
C10 C 0.20599(8) 0.15861(7) 0.12769(6) 0.0235(3) Uani 1 1 d . . .
C11 C 0.26297(8) 0.14558(8) 0.17506(6) 0.0287(3) Uani 1 1 d . . .
C12 C 0.23460(10) 0.11899(9) 0.23158(7) 0.0368(3) Uani 1 1 d . . .
H12A H 0.2724 0.1092 0.2639 0.044 Uiso 1 1 calc R U .
C13 C 0.15277(10) 0.10680(9) 0.24114(7) 0.0415(4) Uani 1 1 d . . .
H13A H 0.1348 0.0873 0.2792 0.050 Uiso 1 1 calc R U .
C14 C 0.09696(9) 0.12298(8) 0.19531(7) 0.0363(3) Uani 1 1 d . . .
H14A H 0.0405 0.1160 0.2030 0.044 Uiso 1 1 calc R U .
C15 C 0.12154(8) 0.14935(7) 0.13804(6) 0.0264(3) Uani 1 1 d . . .
C16 C 0.35382(8) 0.15963(8) 0.16835(6) 0.0340(3) Uani 1 1 d . . .
H16A H 0.3621 0.1858 0.1289 0.041 Uiso 1 1 calc R U .
C17 C 0.40328(11) 0.09499(11) 0.16348(9) 0.0512(5) Uani 1 1 d . . .
H17A H 0.3830 0.0680 0.1285 0.077 Uiso 1 1 calc R U .
H17B H 0.3979 0.0693 0.2023 0.077 Uiso 1 1 calc R U .
H17C H 0.4608 0.1061 0.1565 0.077 Uiso 1 1 calc R U .
C18 C 0.38472(11) 0.20283(11) 0.22294(8) 0.0503(5) Uani 1 1 d . . .
H18A H 0.3526 0.2444 0.2254 0.075 Uiso 1 1 calc R U .
H18B H 0.4423 0.2141 0.2162 0.075 Uiso 1 1 calc R U .
H18C H 0.3791 0.1776 0.2620 0.075 Uiso 1 1 calc R U .
C19 C 0.05894(8) 0.16887(8) 0.08899(6) 0.0311(3) Uani 1 1 d . . .
H19A H 0.0820 0.1564 0.0473 0.037 Uiso 1 1 calc R U .
C20 C -0.02218(10) 0.13225(10) 0.09585(9) 0.0477(4) Uani 1 1 d . . .
H20A H -0.0127 0.0835 0.0957 0.072 Uiso 1 1 calc R U .
H20B H -0.0580 0.1443 0.0609 0.072 Uiso 1 1 calc R U .
H20C H -0.0480 0.1454 0.1353 0.072 Uiso 1 1 calc R U .
C21 C 0.04396(11) 0.24464(9) 0.08833(9) 0.0517(5) Uani 1 1 d . . .
H21A H 0.0034 0.2555 0.0563 0.078 Uiso 1 1 calc R U .
H21B H 0.0951 0.2681 0.0790 0.078 Uiso 1 1 calc R U .
H21C H 0.0237 0.2590 0.1293 0.078 Uiso 1 1 calc R U .

loop_
_atom_site_aniso_label
_atom_site_aniso_U_11
_atom_site_aniso_U_22
_atom_site_aniso_U_33
_atom_site_aniso_U_23
_atom_site_aniso_U_13
_atom_site_aniso_U_12
Al1 0.0202(3) 0.0214(3) 0.0163(2) 0.000 0.000 -0.0013(2)
N1 0.0216(5) 0.0248(5) 0.0177(5) -0.0013(4) 0.0006(4) -0.0017(4)
C1 0.0329(10) 0.0197(9) 0.0257(9) 0.000 0.000 -0.0011(7)
C2 0.0406(7) 0.0211(6) 0.0301(7) 0.0048(5) -0.0026(6) -0.0032(6)
C3 0.0380(8) 0.0209(7) 0.0494(9) 0.0045(6) -0.0077(7) -0.0011(6)
C4 0.0340(11) 0.0305(11) 0.0511(13) 0.000 0.000 -0.0074(9)
C5 0.0681(11) 0.0337(8) 0.0313(8) 0.0081(6) 0.0017(7) -0.0055(8)
C6 0.0499(10) 0.0364(9) 0.0868(15) 0.0125(9) -0.0235(10) 0.0038(8)
C7 0.0313(10) 0.0233(9) 0.0300(9) 0.000 0.000 -0.0080(8)
C8 0.0231(6) 0.0257(6) 0.0247(6) -0.0046(5) -0.0007(5) -0.0034(5)
C9 0.0454(8) 0.0302(8) 0.0304(7) -0.0109(6) 0.0013(6) -0.0061(6)
C10 0.0256(6) 0.0269(6) 0.0179(6) -0.0030(5) 0.0023(5) -0.0009(5)
C11 0.0284(7) 0.0378(7) 0.0199(6) -0.0040(5) -0.0010(5) 0.0013(6)
C12 0.0388(8) 0.0520(10) 0.0196(6) 0.0025(6) -0.0013(6) 0.0041(7)
C13 0.0449(9) 0.0585(10) 0.0210(7) 0.0068(6) 0.0085(6) -0.0003(8)
C14 0.0313(7) 0.0512(9) 0.0265(7) 0.0012(6) 0.0084(6) -0.0034(6)
C15 0.0267(6) 0.0316(7) 0.0209(6) -0.0032(5) 0.0026(5) -0.0023(5)
C16 0.0258(6) 0.0514(9) 0.0249(7) -0.0043(6) -0.0035(5) -0.0006(6)
C17 0.0358(9) 0.0660(12) 0.0517(10) -0.0069(9) -0.0023(7) 0.0128(8)
C18 0.0364(8) 0.0752(13) 0.0392(9) -0.0149(8) -0.0086(7) -0.0062(8)
C19 0.0237(6) 0.0453(9) 0.0243(6) -0.0022(6) 0.0015(5) -0.0002(6)
C20 0.0275(7) 0.0681(12) 0.0474(9) -0.0017(8) -0.0016(7) -0.0098(7)
C21 0.0393(9) 0.0504(10) 0.0653(12) 0.0056(9) -0.0062(8) 0.0083(8)

loop_
_atom_type_symbol
_atom_type_description
_atom_type_scat_dispersion_real
_atom_type_scat_dispersion_imag
_atom_type_scat_source
C C 0.0033 0.0016 'International Tables Vol C Tables 4.2.6.8 and 6.1.1.4'
H H 0.0000 0.0000 'International Tables Vol C Tables 4.2.6.8 and 6.1.1.4'
N N 0.0061 0.0033 'International Tables Vol C Tables 4.2.6.8 and 6.1.1.4'
Al Al 0.0645 0.0514 'International Tables Vol C Tables 4.2.6.8 and 6.1.1.4'

loop_
_geom_angle_atom_site_label_1
_geom_angle_atom_site_label_2
_geom_angle_atom_site_label_3
_geom_angle
_geom_angle_site_symmetry_1
_geom_angle_site_symmetry_3
N1 Al1 N1 93.57(7) 10 .
N1 Al1 C1 117.77(5) 10 .
N1 Al1 C1 117.77(5) . .
C8 N1 C10 117.93(10) . .
C8 N1 Al1 117.15(8) . .
C10 N1 Al1 123.81(8) . .
C2 C1 C2 103.82(16) . 10
C2 C1 C4 118.25(10) . .
C2 C1 C4 118.25(10) 10 .
C2 C1 Al1 96.97(10) . .
C2 C1 Al1 96.97(10) 10 .
C4 C1 Al1 118.55(14) . .
C3 C2 C1 108.78(13) . .
C3 C2 C5 126.27(14) . .
C1 C2 C5 123.78(14) . .
C2 C3 C3 108.96(9) . 10
C2 C3 C6 127.28(16) . .
C3 C3 C6 123.72(11) 10 .
C8 C7 C8 127.09(17) 10 .
N1 C8 C7 123.13(12) . .
N1 C8 C9 121.12(12) . .
C7 C8 C9 115.72(13) . .
C11 C10 C15 120.97(12) . .
C11 C10 N1 120.56(11) . .
C15 C10 N1 118.46(11) . .
C12 C11 C10 118.26(13) . .
C12 C11 C16 118.40(12) . .
C10 C11 C16 123.33(12) . .
C13 C12 C11 121.19(14) . .
C12 C13 C14 119.93(13) . .
C13 C14 C15 121.46(14) . .
C14 C15 C10 118.04(12) . .
C14 C15 C19 120.62(12) . .
C10 C15 C19 121.33(11) . .
C17 C16 C11 111.92(14) . .
C17 C16 C18 110.33(14) . .
C11 C16 C18 110.69(12) . .
C15 C19 C20 113.68(13) . .
C15 C19 C21 111.53(13) . .
C20 C19 C21 109.36(14) . .

loop_
_geom_bond_atom_site_label_1
_geom_bond_atom_site_label_2
_geom_bond_distance
_geom_bond_site_symmetry_2
Al1 N1 1.9552(11) 10
Al1 N1 1.9553(11) .
Al1 C1 2.0906(19) .
N1 C8 1.3369(17) .
N1 C10 1.4461(15) .
C1 C2 1.4780(18) .
C1 C2 1.4781(18) 10
C1 C4 1.522(3) .
C2 C3 1.367(2) .
C2 C5 1.503(2) .
C3 C3 1.438(3) 10
C3 C6 1.504(2) .
C7 C8 1.3992(15) 10
C7 C8 1.3993(15) .
C8 C9 1.5112(18) .
C10 C11 1.4028(18) .
C10 C15 1.4140(18) .
C11 C12 1.4000(19) .
C11 C16 1.5219(19) .
C12 C13 1.378(2) .
C13 C14 1.380(2) .
C14 C15 1.3931(19) .
C15 C19 1.5187(19) .
C16 C17 1.521(2) .
C16 C18 1.536(2) .
C19 C20 1.523(2) .
C19 C21 1.524(2) .

loop_
_geom_torsion_atom_site_label_1
_geom_torsion_atom_site_label_2
_geom_torsion_atom_site_label_3
_geom_torsion_atom_site_label_4
_geom_torsion
_geom_torsion_site_symmetry_1
_geom_torsion_site_symmetry_4
C2 C1 C2 C3 8.0(2) 10 .
C4 C1 C2 C3 141.30(15) . .
Al1 C1 C2 C3 -90.95(11) . .
C2 C1 C2 C5 -160.31(10) 10 .
C4 C1 C2 C5 -27.0(2) . .
Al1 C1 C2 C5 100.71(15) . .
C1 C2 C3 C3 -5.23(13) . 10
C5 C2 C3 C3 162.75(13) . 10
C1 C2 C3 C6 176.87(16) . .
C5 C2 C3 C6 -15.1(3) . .
C10 N1 C8 C7 -171.39(14) . .
Al1 N1 C8 C7 20.17(18) . .
C10 N1 C8 C9 6.68(18) . .
Al1 N1 C8 C9 -161.76(10) . .
C8 C7 C8 N1 14.9(3) 10 .
C8 C7 C8 C9 -163.25(15) 10 .
C8 N1 C10 C11 -81.98(16) . .
Al1 N1 C10 C11 85.63(14) . .
C8 N1 C10 C15 99.53(14) . .
Al1 N1 C10 C15 -92.86(13) . .
C15 C10 C11 C12 4.1(2) . .
N1 C10 C11 C12 -174.37(13) . .
C15 C10 C11 C16 -175.20(13) . .
N1 C10 C11 C16 6.4(2) . .
C10 C11 C12 C13 -1.0(2) . .
C16 C11 C12 C13 178.30(15) . .
C11 C12 C13 C14 -2.2(3) . .
C12 C13 C14 C15 2.4(3) . .
C13 C14 C15 C10 0.6(2) . .
C13 C14 C15 C19 -178.08(15) . .
C11 C10 C15 C14 -3.9(2) . .
N1 C10 C15 C14 174.59(12) . .
C11 C10 C15 C19 174.80(13) . .
N1 C10 C15 C19 -6.72(19) . .
C12 C11 C16 C17 71.47(18) . .
C10 C11 C16 C17 -109.25(17) . .
C12 C11 C16 C18 -52.1(2) . .
C10 C11 C16 C18 127.23(16) . .
C14 C15 C19 C20 -23.7(2) . .
C10 C15 C19 C20 157.62(14) . .
C14 C15 C19 C21 100.48(17) . .
C10 C15 C19 C21 -78.18(17) . .
